data_2014262
loop_
_publ_author_name
'Tang, En'
'Dai, Yu-Mei'
'Lin, Shen'

_publ_section_title
;
 Bis(4,4'-bipyridine-\k<i>N</i>)bis(hydrogen
 phthalato)-\k^2^<i>O</i>,<i>O</i>';\k<i>O</i>-zinc(II)
;
_journal_issue 9
_journal_name_full 'Acta Crystallographica Section C'
_journal_page_first m433
_journal_page_last m434
_journal_paper_doi 10.1107/S0108270104017184
_journal_volume 60
_journal_year 2004
_chemical_formula_iupac '[Zn (C8 H5 O4)2 (C10 H8 N2)2]'
_chemical_formula_moiety 'C36 H26 N4 O8 Zn'
_chemical_formula_sum 'C36 H26 N4 O8 Zn'
_chemical_formula_weight 708.00
_chemical_name_systematic
;
Bis(4,4'-bipyridine-\kN)bis(hydrogen phthlato)-\k^2^O,O';\kO-zinc(II)
;
_space_group_IT_number 2
_symmetry_cell_setting triclinic
_symmetry_space_group_name_Hall '-P 1'
_symmetry_space_group_name_H-M 'P -1'
_atom_sites_solution_hydrogens geom
_atom_sites_solution_primary direct
_atom_sites_solution_secondary difmap
_audit_creation_method SHELXL97
_cell_angle_alpha 84.3070(10)
_cell_angle_beta 88.0840(10)
_cell_angle_gamma 71.02
_cell_formula_units_Z 2
_cell_length_a 7.5100(3)
_cell_length_b 10.0003(4)
_cell_length_c 22.0821(6)
_cell_measurement_reflns_used 3960
_cell_measurement_temperature 293(2)
_cell_measurement_theta_max 25.04
_cell_measurement_theta_min 0.93
_cell_volume 1560.51(10)
_computing_cell_refinement 'SMART and SAINT (Siemens, 1994)'
_computing_data_collection 'SMART (Siemens, 1996)'
_computing_data_reduction 'XPREP in SHELXTL (Siemens, 1994)'
_computing_molecular_graphics 'SHELXTL (Bruker, 2???)'
_computing_publication_material 'SHELXTL (Bruekr, 2???)'
_computing_structure_refinement 'SHELXTL (Siemens, 1994)'
_computing_structure_solution 'SHELXTL (Siemens, 1994)'
_diffrn_ambient_temperature 293(2)
_diffrn_measured_fraction_theta_full 0.980
_diffrn_measured_fraction_theta_max 0.980
_diffrn_measurement_device_type 'Siemens SMART CCD area-detector'
_diffrn_measurement_method '\f and \w'
_diffrn_radiation_monochromator graphite
_diffrn_radiation_source 'fine-focus sealed tube'
_diffrn_radiation_type MoK\a
_diffrn_radiation_wavelength 0.71073
_diffrn_reflns_av_R_equivalents 0.0290
_diffrn_reflns_av_sigmaI/netI 0.0495
_diffrn_reflns_limit_h_max 8
_diffrn_reflns_limit_h_min -5
_diffrn_reflns_limit_k_max 11
_diffrn_reflns_limit_k_min -11
_diffrn_reflns_limit_l_max 26
_diffrn_reflns_limit_l_min -23
_diffrn_reflns_number 8036
_diffrn_reflns_theta_full 25.04
_diffrn_reflns_theta_max 25.04
_diffrn_reflns_theta_min 0.93
_diffrn_standards_decay_% 0
_diffrn_standards_interval_count 0
_diffrn_standards_interval_time 0
_diffrn_standards_number 0
_exptl_absorpt_coefficient_mu 0.850
_exptl_absorpt_correction_T_max 0.858
_exptl_absorpt_correction_T_min 0.767
_exptl_absorpt_correction_type empirical
_exptl_absorpt_process_details '(SADABS; Sheldrick, 1996)'
_exptl_crystal_colour colourless
_exptl_crystal_density_diffrn 1.507
_exptl_crystal_density_meas ?
_exptl_crystal_density_method 'not measured'
_exptl_crystal_description block
_exptl_crystal_F_000 728
_exptl_crystal_size_max 0.56
_exptl_crystal_size_mid 0.26
_exptl_crystal_size_min 0.18
_refine_diff_density_max 0.754
_refine_diff_density_min -0.642
_refine_ls_extinction_method none
_refine_ls_goodness_of_fit_ref 1.071
_refine_ls_hydrogen_treatment mixed
_refine_ls_matrix_type full
_refine_ls_number_parameters 448
_refine_ls_number_reflns 5390
_refine_ls_number_restraints 2
_refine_ls_restrained_S_all 1.071
_refine_ls_R_factor_gt 0.0629
_refine_ls_shift/su_max 0.000
_refine_ls_shift/su_mean 0.000
_refine_ls_structure_factor_coef Fsqd
_refine_ls_weighting_details 'calc w = 1/[\s^2^(Fo^2^)+(0.0795P)^2^+3.685P] where P=(Fo^2^+2Fc^2^)/3'
_refine_ls_weighting_scheme calc
_refine_ls_wR_factor_gt 0.1513
_refine_ls_wR_factor_ref 0.1772
_reflns_number_gt 4273
_reflns_number_total 5502
_reflns_threshold_expression I>2\s(I)
_cod_data_source_file sq1166.cif
_cod_data_source_block I
_cod_depositor_comments
;
The following automatic conversions were performed:
'_symmetry_cell_setting' value 'Triclinic' changed to 'triclinic'
according to '/home/saulius/struct/CIF-dictionaries/cif_core.dic'
dictionary named 'cif_core.dic' version 2.4.1 from 2010-06-29.

Automatic conversion script
Id: cif_fix_enum 1527 2010-12-29 10:47:43Z saulius 

The following automatic conversions were performed:

'_symmetry_cell_setting' value 'Triclinic' changed to 'triclinic'
according to /home/saulius/struct/CIF-dictionaries/cif_core.dic
dictionary named 'cif_core.dic' version 2.4.1 from 2010-06-29.

Automatic conversion script
Id: cif_fix_values 1715 2011-07-08 13:25:40Z adriana 

The following automatic conversions were performed:

'_exptl_crystal_density_meas' value 'not measured' was changed to '?'
- the value is perceived as not measured.

Automatic conversion script
Id: cif_fix_values 3008 2015-01-20 13:52:24Z robertas 
;
_cod_original_cell_volume 1560.52(10)
_cod_original_sg_symbol_H-M P-1
_cod_database_code 2014262
_cod_database_fobs_code 2014262

loop_
_symmetry_equiv_pos_as_xyz
'x, y, z'
'-x, -y, -z'

loop_
_atom_site_label
_atom_site_fract_x
_atom_site_fract_y
_atom_site_fract_z
_atom_site_U_iso_or_equiv
_atom_site_adp_type
_atom_site_calc_flag
_atom_site_refinement_flags
_atom_site_occupancy
_atom_site_disorder_assembly
_atom_site_disorder_group
_atom_site_type_symbol
Zn -0.03938(8) 0.02585(6) 0.24332(3) 0.0370(2) Uani d . 1 . . Zn
O1 -0.3487(5) 0.2747(4) 0.04990(18) 0.0531(10) Uani d D 1 . . O
H1O -0.252(6) 0.256(7) 0.029(3) 0.080 Uiso d D 1 . . H
O2 -0.2576(6) 0.4372(4) 0.0898(2) 0.0628(11) Uani d . 1 . . O
O3 -0.2063(5) 0.1770(4) 0.18365(18) 0.0527(10) Uani d . 1 . . O
O4 -0.3228(6) 0.2180(5) 0.27532(19) 0.0704(13) Uani d . 1 . . O
O5 -0.1663(7) -0.1117(5) 0.2627(2) 0.0776(14) Uani d . 1 . . O
O6 0.1031(6) -0.2595(5) 0.2995(2) 0.0719(13) Uani d . 1 . . O
O7 0.1530(7) -0.4698(5) 0.4371(3) 0.0869(17) Uani d . 1 . . O
O8 -0.0226(6) -0.2435(4) 0.4306(2) 0.0579(11) Uani d D 1 . . O
H8O 0.063(7) -0.235(8) 0.451(3) 0.087 Uiso d D 1 . . H
N1 0.1197(5) 0.0692(4) 0.30784(18) 0.0380(9) Uani d . 1 . . N
N2 0.1847(5) -0.0401(4) 0.18159(18) 0.0360(9) Uani d . 1 . . N
N3 1.0287(6) -0.2187(5) 0.01152(19) 0.0439(10) Uani d . 1 . . N
N4 0.7700(6) 0.1941(5) 0.5006(2) 0.0471(11) Uani d . 1 . . N
C1 -0.1755(6) -0.3210(5) 0.3194(2) 0.0359(11) Uani d . 1 . . C
C2 -0.3189(8) -0.3402(6) 0.2875(3) 0.0501(14) Uani d . 1 . . C
H2A -0.3530 -0.2910 0.2495 0.060 Uiso calc R 1 . . H
C3 -0.4119(8) -0.4315(6) 0.3114(3) 0.0559(15) Uani d . 1 . . C
H3B -0.5074 -0.4442 0.2893 0.067 Uiso calc R 1 . . H
C4 -0.3639(8) -0.5043(6) 0.3682(3) 0.0556(15) Uani d . 1 . . C
H4B -0.4271 -0.5659 0.3842 0.067 Uiso calc R 1 . . H
C5 -0.2221(7) -0.4854(6) 0.4009(3) 0.0461(13) Uani d . 1 . . C
H5A -0.1891 -0.5344 0.4391 0.055 Uiso calc R 1 . . H
C6 -0.1282(6) -0.3929(5) 0.3767(2) 0.0363(11) Uani d . 1 . . C
C7 -0.0692(8) -0.2228(6) 0.2924(2) 0.0485(13) Uani d . 1 . . C
C8 0.0191(7) -0.3727(6) 0.4157(3) 0.0448(12) Uani d . 1 . . C
C9 -0.5308(6) 0.3906(5) 0.1296(2) 0.0345(11) Uani d . 1 . . C
C10 -0.7072(7) 0.4714(5) 0.1054(2) 0.0427(12) Uani d . 1 . . C
H10A -0.7178 0.5052 0.0645 0.051 Uiso calc R 1 . . H
C11 -0.8652(8) 0.5013(6) 0.1419(3) 0.0548(15) Uani d . 1 . . C
H11A -0.9819 0.5546 0.1253 0.066 Uiso calc R 1 . . H
C12 -0.8514(8) 0.4529(6) 0.2025(3) 0.0539(15) Uani d . 1 . . C
H12A -0.9582 0.4733 0.2270 0.065 Uiso calc R 1 . . H
C13 -0.6774(8) 0.3734(6) 0.2269(3) 0.0485(13) Uani d . 1 . . C
H13A -0.6685 0.3422 0.2681 0.058 Uiso calc R 1 . . H
C14 -0.5157(7) 0.3391(5) 0.1912(2) 0.0365(11) Uani d . 1 . . C
C15 -0.3610(6) 0.3690(5) 0.0885(2) 0.0372(11) Uani d . 1 . . C
C16 -0.3358(7) 0.2394(6) 0.2194(2) 0.0432(12) Uani d . 1 . . C
C17 0.5858(8) 0.2496(6) 0.5103(3) 0.0532(14) Uani d . 1 . . C
H17A 0.5461 0.3065 0.5422 0.064 Uiso calc R 1 . . H
C18 0.4508(7) 0.2272(6) 0.4756(2) 0.0455(13) Uani d . 1 . . C
H18A 0.3237 0.2674 0.4844 0.055 Uiso calc R 1 . . H
C19 0.5071(7) 0.1442(5) 0.4276(2) 0.0343(10) Uani d . 1 . . C
C20 0.6991(7) 0.0864(6) 0.4171(2) 0.0415(12) Uani d . 1 . . C
H20A 0.7429 0.0298 0.3853 0.050 Uiso calc R 1 . . H
C21 0.8233(7) 0.1141(6) 0.4543(2) 0.0432(12) Uani d . 1 . . C
H21A 0.9515 0.0748 0.4468 0.052 Uiso calc R 1 . . H
C22 0.2865(7) -0.0299(6) 0.3229(3) 0.0490(14) Uani d . 1 . . C
H22A 0.3175 -0.1166 0.3065 0.059 Uiso calc R 1 . . H
C23 0.4125(7) -0.0091(6) 0.3614(3) 0.0466(13) Uani d . 1 . . C
H23A 0.5265 -0.0802 0.3702 0.056 Uiso calc R 1 . . H
C24 0.3686(7) 0.1185(5) 0.3869(2) 0.0366(11) Uani d . 1 . . C
C25 0.1957(7) 0.2197(5) 0.3728(2) 0.0400(11) Uani d . 1 . . C
H25A 0.1598 0.3058 0.3899 0.048 Uiso calc R 1 . . H
C26 0.0778(7) 0.1918(5) 0.3332(2) 0.0392(11) Uani d . 1 . . C
H26A -0.0368 0.2616 0.3236 0.047 Uiso calc R 1 . . H
C27 0.9891(7) -0.1216(6) 0.0519(2) 0.0416(12) Uani d . 1 . . C
H27A 1.0782 -0.0781 0.0584 0.050 Uiso calc R 1 . . H
C28 0.8236(7) -0.0829(6) 0.0842(2) 0.0421(12) Uani d . 1 . . C
H28A 0.8020 -0.0154 0.1121 0.051 Uiso calc R 1 . . H
C29 0.6884(7) -0.1467(5) 0.0746(2) 0.0349(11) Uani d . 1 . . C
C30 0.7283(7) -0.2469(5) 0.0325(2) 0.0410(12) Uani d . 1 . . C
H30A 0.6419 -0.2918 0.0248 0.049 Uiso calc R 1 . . H
C31 0.8999(8) -0.2785(6) 0.0023(2) 0.0451(13) Uani d . 1 . . C
H31A 0.9256 -0.3454 -0.0260 0.054 Uiso calc R 1 . . H
C32 0.2494(8) 0.0605(6) 0.1542(3) 0.0482(13) Uani d . 1 . . C
H32A 0.1826 0.1550 0.1591 0.058 Uiso calc R 1 . . H
C33 0.4096(7) 0.0309(5) 0.1193(2) 0.0438(12) Uani d . 1 . . C
H33A 0.4507 0.1043 0.1018 0.053 Uiso calc R 1 . . H
C34 0.5102(7) -0.1091(5) 0.1101(2) 0.0365(11) Uani d . 1 . . C
C35 0.4399(7) -0.2137(5) 0.1366(2) 0.0394(11) Uani d . 1 . . C
H35A 0.5000 -0.3085 0.1305 0.047 Uiso calc R 1 . . H
C36 0.2796(6) -0.1751(5) 0.1723(2) 0.0370(11) Uani d . 1 . . C
H36A 0.2357 -0.2462 0.1907 0.044 Uiso calc R 1 . . H

loop_
_atom_site_aniso_label
_atom_site_aniso_U_11
_atom_site_aniso_U_22
_atom_site_aniso_U_33
_atom_site_aniso_U_12
_atom_site_aniso_U_13
_atom_site_aniso_U_23
Zn 0.0303(3) 0.0421(4) 0.0388(3) -0.0113(2) -0.0027(2) -0.0049(2)
O1 0.044(2) 0.068(3) 0.055(2) -0.024(2) 0.0167(18) -0.025(2)
O2 0.054(2) 0.058(2) 0.088(3) -0.033(2) 0.023(2) -0.018(2)
O3 0.039(2) 0.051(2) 0.056(2) 0.0016(18) -0.0045(18) -0.0002(18)
O4 0.063(3) 0.091(3) 0.048(3) -0.013(2) -0.016(2) 0.003(2)
O5 0.067(3) 0.070(3) 0.100(4) -0.036(3) -0.011(3) 0.023(3)
O6 0.045(3) 0.093(3) 0.085(3) -0.037(2) -0.004(2) 0.005(3)
O7 0.071(3) 0.055(3) 0.124(4) 0.000(2) -0.051(3) -0.015(3)
O8 0.051(2) 0.047(2) 0.074(3) -0.0064(19) -0.026(2) -0.020(2)
N1 0.030(2) 0.040(2) 0.041(2) -0.0066(18) -0.0020(17) -0.0068(18)
N2 0.033(2) 0.038(2) 0.037(2) -0.0115(18) 0.0013(17) -0.0046(18)
N3 0.039(2) 0.055(3) 0.038(2) -0.015(2) 0.0047(19) -0.004(2)
N4 0.046(3) 0.051(3) 0.048(3) -0.021(2) -0.010(2) -0.004(2)
C1 0.027(2) 0.035(3) 0.043(3) -0.005(2) 0.003(2) -0.009(2)
C2 0.044(3) 0.052(3) 0.049(3) -0.009(3) -0.012(2) -0.002(3)
C3 0.037(3) 0.054(3) 0.082(4) -0.018(3) -0.008(3) -0.021(3)
C4 0.047(3) 0.039(3) 0.087(5) -0.022(3) 0.005(3) -0.007(3)
C5 0.043(3) 0.043(3) 0.054(3) -0.018(2) 0.004(2) -0.002(2)
C6 0.030(2) 0.034(3) 0.046(3) -0.008(2) 0.001(2) -0.012(2)
C7 0.053(4) 0.052(3) 0.041(3) -0.018(3) 0.004(3) 0.000(3)
C8 0.036(3) 0.045(3) 0.053(3) -0.011(2) -0.003(2) -0.010(3)
C9 0.028(2) 0.029(2) 0.047(3) -0.009(2) 0.000(2) -0.007(2)
C10 0.035(3) 0.039(3) 0.048(3) -0.005(2) -0.004(2) -0.001(2)
C11 0.035(3) 0.044(3) 0.078(4) -0.002(2) -0.007(3) -0.007(3)
C12 0.033(3) 0.052(3) 0.075(4) -0.010(3) 0.015(3) -0.022(3)
C13 0.047(3) 0.055(3) 0.044(3) -0.016(3) 0.005(2) -0.009(3)
C14 0.030(2) 0.038(3) 0.043(3) -0.012(2) -0.001(2) -0.008(2)
C15 0.026(2) 0.035(3) 0.050(3) -0.011(2) 0.004(2) -0.001(2)
C16 0.040(3) 0.043(3) 0.050(3) -0.017(2) -0.008(2) -0.003(2)
C17 0.051(3) 0.058(4) 0.051(3) -0.013(3) -0.002(3) -0.023(3)
C18 0.034(3) 0.052(3) 0.049(3) -0.008(2) 0.000(2) -0.018(3)
C19 0.036(3) 0.032(2) 0.035(3) -0.011(2) -0.001(2) -0.001(2)
C20 0.038(3) 0.050(3) 0.037(3) -0.015(2) 0.000(2) -0.011(2)
C21 0.034(3) 0.052(3) 0.045(3) -0.016(2) -0.001(2) -0.002(2)
C22 0.040(3) 0.043(3) 0.062(4) -0.005(2) -0.013(3) -0.020(3)
C23 0.035(3) 0.041(3) 0.059(3) -0.002(2) -0.011(2) -0.013(3)
C24 0.032(3) 0.042(3) 0.038(3) -0.016(2) 0.000(2) -0.003(2)
C25 0.032(3) 0.039(3) 0.047(3) -0.007(2) 0.001(2) -0.012(2)
C26 0.028(2) 0.041(3) 0.044(3) -0.005(2) 0.000(2) -0.006(2)
C27 0.038(3) 0.052(3) 0.039(3) -0.022(2) 0.001(2) -0.002(2)
C28 0.045(3) 0.048(3) 0.036(3) -0.018(2) 0.002(2) -0.009(2)
C29 0.033(3) 0.037(3) 0.034(2) -0.010(2) 0.002(2) -0.002(2)
C30 0.036(3) 0.041(3) 0.047(3) -0.012(2) 0.002(2) -0.010(2)
C31 0.047(3) 0.042(3) 0.042(3) -0.009(2) 0.005(2) -0.011(2)
C32 0.046(3) 0.037(3) 0.058(3) -0.007(2) 0.009(3) -0.015(2)
C33 0.044(3) 0.035(3) 0.054(3) -0.015(2) 0.010(2) -0.006(2)
C34 0.034(3) 0.039(3) 0.034(3) -0.009(2) -0.003(2) -0.003(2)
C35 0.036(3) 0.033(3) 0.046(3) -0.005(2) 0.002(2) -0.008(2)
C36 0.031(2) 0.034(3) 0.046(3) -0.012(2) -0.002(2) -0.002(2)

loop_
_atom_type_symbol
_atom_type_description
_atom_type_scat_dispersion_real
_atom_type_scat_dispersion_imag
_atom_type_scat_source
C C 0.0033 0.0016 'International Tables Vol C Tables 4.2.6.8 and 6.1.1.4'
H H 0.0000 0.0000 'International Tables Vol C Tables 4.2.6.8 and 6.1.1.4'
N N 0.0061 0.0033 'International Tables Vol C Tables 4.2.6.8 and 6.1.1.4'
O O 0.0106 0.0060 'International Tables Vol C Tables 4.2.6.8 and 6.1.1.4'
Zn Zn 0.2839 1.4301 'International Tables Vol C Tables 4.2.6.8 and 6.1.1.4'

loop_
_geom_angle_atom_site_label_1
_geom_angle_atom_site_label_2
_geom_angle_atom_site_label_3
_geom_angle
_geom_angle_publ_flag
O5 Zn O3 106.29(19) yes
O5 Zn N1 120.43(19) yes
O3 Zn N1 123.09(16) yes
O5 Zn N2 113.3(2) yes
O3 Zn N2 94.71(15) yes
N1 Zn N2 94.83(16) yes
O5 Zn O4 90.3(2) yes
O3 Zn O4 57.19(14) yes
N1 Zn O4 90.31(15) yes
N2 Zn O4 148.40(16) yes
O5 Zn C16 96.55(19) no
O3 Zn C16 29.22(16) no
N1 Zn C16 110.22(16) no
N2 Zn C16 123.44(17) no
O4 Zn C16 28.22(15) no
C15 O1 H1O 114(5) no
C16 O3 Zn 99.8(3) no
C16 O4 Zn 78.8(3) no
C7 O5 Zn 114.3(4) no
C8 O8 H8O 111(5) no
C26 N1 C22 116.9(4) no
C26 N1 Zn 125.4(3) no
C22 N1 Zn 117.5(3) no
C36 N2 C32 117.4(4) no
C36 N2 Zn 125.4(3) no
C32 N2 Zn 116.9(3) no
C31 N3 C27 117.7(4) no
C21 N4 C17 117.1(4) no
C2 C1 C6 119.1(5) no
C2 C1 C7 120.8(5) no
C6 C1 C7 120.0(4) no
C3 C2 C1 120.8(5) no
C3 C2 H2A 119.6 no
C1 C2 H2A 119.6 no
C2 C3 C4 120.3(5) no
C2 C3 H3B 119.9 no
C4 C3 H3B 119.9 no
C5 C4 C3 119.8(5) no
C5 C4 H4B 120.1 no
C3 C4 H4B 120.1 no
C4 C5 C6 119.9(5) no
C4 C5 H5A 120.1 no
C6 C5 H5A 120.1 no
C1 C6 C5 120.2(5) no
C1 C6 C8 122.7(5) no
C5 C6 C8 117.2(5) no
O6 C7 O5 125.3(6) no
O6 C7 C1 119.0(5) no
O5 C7 C1 115.7(5) no
O7 C8 O8 122.8(5) no
O7 C8 C6 123.7(5) no
O8 C8 C6 113.0(4) no
C14 C9 C10 119.6(4) no
C14 C9 C15 122.3(4) no
C10 C9 C15 118.0(4) no
C11 C10 C9 120.5(5) no
C11 C10 H10A 119.8 no
C9 C10 H10A 119.8 no
C12 C11 C10 120.4(5) no
C12 C11 H11A 119.8 no
C10 C11 H11A 119.8 no
C11 C12 C13 119.6(5) no
C11 C12 H12A 120.2 no
C13 C12 H12A 120.2 no
C12 C13 C14 121.5(5) no
C12 C13 H13A 119.2 no
C14 C13 H13A 119.2 no
C13 C14 C9 118.5(5) no
C13 C14 C16 118.4(5) no
C9 C14 C16 123.0(4) no
O2 C15 O1 124.9(5) no
O2 C15 C9 122.3(5) no
O1 C15 C9 112.6(4) no
O4 C16 O3 123.1(5) no
O4 C16 C14 119.4(5) no
O3 C16 C14 117.4(5) no
O4 C16 Zn 73.0(3) no
O3 C16 Zn 51.0(2) no
C14 C16 Zn 163.3(4) no
N4 C17 C18 123.5(5) no
N4 C17 H17A 118.2 no
C18 C17 H17A 118.2 no
C17 C18 C19 119.1(5) no
C17 C18 H18A 120.5 no
C19 C18 H18A 120.5 no
C18 C19 C20 117.7(5) no
C18 C19 C24 122.1(4) no
C20 C19 C24 120.2(4) no
C21 C20 C19 119.1(5) no
C21 C20 H20A 120.4 no
C19 C20 H20A 120.4 no
N4 C21 C20 123.5(5) no
N4 C21 H21A 118.3 no
C20 C21 H21A 118.3 no
N1 C22 C23 123.2(5) no
N1 C22 H22A 118.4 no
C23 C22 H22A 118.4 no
C22 C23 C24 119.4(5) no
C22 C23 H23A 120.3 no
C24 C23 H23A 120.3 no
C23 C24 C25 117.7(4) no
C23 C24 C19 120.0(4) no
C25 C24 C19 122.2(4) no
C26 C25 C24 119.5(5) no
C26 C25 H25A 120.3 no
C24 C25 H25A 120.3 no
N1 C26 C25 123.2(4) no
N1 C26 H26A 118.4 no
C25 C26 H26A 118.4 no
N3 C27 C28 123.3(5) no
N3 C27 H27A 118.3 no
C28 C27 H27A 118.3 no
C27 C28 C29 118.9(5) no
C27 C28 H28A 120.6 no
C29 C28 H28A 120.6 no
C30 C29 C28 118.0(4) no
C30 C29 C34 122.1(4) no
C28 C29 C34 119.8(4) no
C31 C30 C29 118.6(5) no
C31 C30 H30A 120.7 no
C29 C30 H30A 120.7 no
N3 C31 C30 123.5(5) no
N3 C31 H31A 118.3 no
C30 C31 H31A 118.3 no
N2 C32 C33 123.2(5) no
N2 C32 H32A 118.4 no
C33 C32 H32A 118.4 no
C32 C33 C34 119.7(5) no
C32 C33 H33A 120.2 no
C34 C33 H33A 120.2 no
C35 C34 C33 117.4(4) no
C35 C34 C29 121.0(4) no
C33 C34 C29 121.6(4) no
C36 C35 C34 119.3(4) no
C36 C35 H35A 120.4 no
C34 C35 H35A 120.4 no
N2 C36 C35 123.0(5) no
N2 C36 H36A 118.5 no
C35 C36 H36A 118.5 no

loop_
_geom_bond_atom_site_label_1
_geom_bond_atom_site_label_2
_geom_bond_site_symmetry_2
_geom_bond_distance
_geom_bond_publ_flag
Zn O5 . 1.921(4) yes
Zn O3 . 2.019(4) yes
Zn N1 . 2.054(4) yes
Zn N2 . 2.104(4) yes
Zn O4 . 2.496(5) yes
Zn C16 . 2.561(5) no
O1 C15 . 1.313(6) no
O1 H1O . 0.83(6) no
O2 C15 . 1.191(6) no
O3 C16 . 1.269(6) no
O4 C16 . 1.234(6) no
O5 C7 . 1.248(7) no
O6 C7 . 1.236(7) no
O7 C8 . 1.218(7) no
O8 C8 . 1.301(6) no
O8 H8O . 0.83(6) no
N1 C26 . 1.337(6) no
N1 C22 . 1.348(6) no
N2 C36 . 1.338(6) no
N2 C32 . 1.339(7) no
N3 C31 . 1.323(7) no
N3 C27 . 1.339(7) no
N4 C21 . 1.331(7) no
N4 C17 . 1.331(7) no
C1 C2 . 1.380(7) no
C1 C6 . 1.388(7) no
C1 C7 . 1.523(7) no
C2 C3 . 1.376(8) no
C2 H2A . 0.9300 no
C3 C4 . 1.382(9) no
C3 H3B . 0.9300 no
C4 C5 . 1.380(8) no
C4 H4B . 0.9300 no
C5 C6 . 1.393(7) no
C5 H5A . 0.9300 no
C6 C8 . 1.500(7) no
C9 C14 . 1.399(7) no
C9 C10 . 1.399(7) no
C9 C15 . 1.510(6) no
C10 C11 . 1.377(8) no
C10 H10A . 0.9300 no
C11 C12 . 1.373(9) no
C11 H11A . 0.9300 no
C12 C13 . 1.384(8) no
C12 H12A . 0.9300 no
C13 C14 . 1.390(7) no
C13 H13A . 0.9300 no
C14 C16 . 1.505(7) no
C17 C18 . 1.377(7) no
C17 H17A . 0.9300 no
C18 C19 . 1.381(7) no
C18 H18A . 0.9300 no
C19 C20 . 1.389(7) no
C19 C24 . 1.496(7) no
C20 C21 . 1.373(7) no
C20 H20A . 0.9300 no
C21 H21A . 0.9300 no
C22 C23 . 1.369(7) no
C22 H22A . 0.9300 no
C23 C24 . 1.383(7) no
C23 H23A . 0.9300 no
C24 C25 . 1.385(7) no
C25 C26 . 1.373(7) no
C25 H25A . 0.9300 no
C26 H26A . 0.9300 no
C27 C28 . 1.374(7) no
C27 H27A . 0.9300 no
C28 C29 . 1.395(7) no
C28 H28A . 0.9300 no
C29 C30 . 1.388(7) no
C29 C34 . 1.486(6) no
C30 C31 . 1.387(7) no
C30 H30A . 0.9300 no
C31 H31A . 0.9300 no
C32 C33 . 1.371(7) no
C32 H32A . 0.9300 no
C33 C34 . 1.390(7) no
C33 H33A . 0.9300 no
C34 C35 . 1.390(7) no
C35 C36 . 1.383(7) no
C35 H35A . 0.9300 no
C36 H36A . 0.9300 no

loop_
_geom_hbond_atom_site_label_D
_geom_hbond_atom_site_label_H
_geom_hbond_atom_site_label_A
_geom_hbond_site_symmetry_A
_geom_hbond_distance_DH
_geom_hbond_distance_HA
_geom_hbond_distance_DA
_geom_hbond_angle_DHA
O1 H1O N3 2_655 0.83(6) 1.82(6) 2.643(5) 175(7)
O8 H8O N4 2_656 0.83(6) 1.84(6) 2.665(6) 172(8)
